data_7120744
loop_
_publ_author_name
'Aguila, David'
'Dechambenoit, Pierre'
'Rouzieres, Mathieu'
'Mathoniere, Corine'
'Clerac, Rodolphe'

_publ_section_title
;
 Direct crystallographic evidence of the reversible photo-formation and
 thermo-rupture of a coordination bond inducing spin-crossover phenomenon
;
_journal_name_full 'Chem. Commun.'
_journal_paper_doi 10.1039/C7CC06215J
_journal_year 2017
_chemical_formula_moiety '2(C17 H23 Fe N7), 2(C H4 O)'
_chemical_formula_sum 'C36 H54 Fe2 N14 O2'
_chemical_formula_weight 826.63
_space_group_crystal_system monoclinic
_space_group_IT_number 14
_space_group_name_Hall '-P 2ybc'
_space_group_name_H-M_alt 'P 1 21/c 1'
_symmetry_space_group_name_Hall '-P 2ybc'
_symmetry_space_group_name_H-M 'P 1 21/c 1'
_atom_sites_solution_hydrogens mixed
_audit_creation_method SHELXL-2014/7
_audit_update_record
;
2016-12-09 deposited with the CCDC.
2017-10-02 downloaded from the CCDC.
;
_cell_angle_alpha 90
_cell_angle_beta 94.751(3)
_cell_angle_gamma 90
_cell_formula_units_Z 4
_cell_length_a 10.8708(8)
_cell_length_b 23.2716(18)
_cell_length_c 15.6275(14)
_cell_measurement_reflns_used 2582
_cell_measurement_temperature 250(2)
_cell_measurement_theta_max 23.92
_cell_measurement_theta_min 2.57
_cell_volume 3939.9(5)
_computing_cell_refinement 'Bruker SAINT'
_computing_data_collection 'Bruker APEX2'
_computing_data_reduction 'Bruker SAINT'
_computing_structure_refinement 'SHELXL-2014/7 (Sheldrick, 2014)'
_computing_structure_solution 'Bruker APEX2, intrinsic phasing'
_diffrn_ambient_temperature 250(2)
_diffrn_measured_fraction_theta_full 0.997
_diffrn_measured_fraction_theta_max 0.995
_diffrn_measurement_device_type 'Bruker APEX-II Quasar'
_diffrn_measurement_method 'phi and omega scans'
_diffrn_radiation_type MoK\a
_diffrn_radiation_wavelength 0.71073
_diffrn_reflns_av_R_equivalents 0.0902
_diffrn_reflns_av_unetI/netI 0.0875
_diffrn_reflns_Laue_measured_fraction_full 0.997
_diffrn_reflns_Laue_measured_fraction_max 0.995
_diffrn_reflns_limit_h_max 13
_diffrn_reflns_limit_h_min -11
_diffrn_reflns_limit_k_max 27
_diffrn_reflns_limit_k_min -26
_diffrn_reflns_limit_l_max 18
_diffrn_reflns_limit_l_min -18
_diffrn_reflns_number 29945
_diffrn_reflns_point_group_measured_fraction_full 0.997
_diffrn_reflns_point_group_measured_fraction_max 0.995
_diffrn_reflns_theta_full 25.242
_diffrn_reflns_theta_max 25.260
_diffrn_reflns_theta_min 1.573
_diffrn_source 'Incoatec microfocus sealed tube'
_exptl_absorpt_coefficient_mu 0.789
_exptl_absorpt_correction_T_max 0.7452
_exptl_absorpt_correction_T_min 0.6141
_exptl_absorpt_correction_type multi-scan
_exptl_absorpt_process_details SADABS
_exptl_crystal_colour purple
_exptl_crystal_density_diffrn 1.394
_exptl_crystal_description plate
_exptl_crystal_F_000 1744
_exptl_crystal_size_max 0.090
_exptl_crystal_size_mid 0.090
_exptl_crystal_size_min 0.020
_refine_diff_density_max 2.579
_refine_diff_density_min -0.593
_refine_diff_density_rms 0.170
_refine_ls_extinction_method none
_refine_ls_goodness_of_fit_ref 0.999
_refine_ls_hydrogen_treatment mixed
_refine_ls_matrix_type full
_refine_ls_number_parameters 503
_refine_ls_number_reflns 7095
_refine_ls_number_restraints 4
_refine_ls_restrained_S_all 0.999
_refine_ls_R_factor_all 0.1423
_refine_ls_R_factor_gt 0.0866
_refine_ls_shift/su_max 0.000
_refine_ls_shift/su_mean 0.000
_refine_ls_structure_factor_coef Fsqd
_refine_ls_weighting_details 'w=1/[\s^2^(Fo^2^)+(0.1641P)^2^] where P=(Fo^2^+2Fc^2^)/3'
_refine_ls_weighting_scheme calc
_refine_ls_wR_factor_gt 0.2340
_refine_ls_wR_factor_ref 0.2836
_reflns_Friedel_coverage 0.000
_reflns_number_gt 3782
_reflns_number_total 7095
_reflns_threshold_expression 'I > 2\s(I)'
_cod_data_source_file c7cc06215j2.cif
_cod_data_source_block shelx_CCDC2
_cod_database_code 7120744
_shelx_shelxl_version_number 2014/7
_shelx_space_group_comment
;
The symmetry employed for this shelxl refinement is uniquely defined
by the following loop, which should always be used as a source of
symmetry information in preference to the above space-group names.
They are only intended as comments.
;
_shelx_estimated_absorpt_t_min 0.932
_shelx_estimated_absorpt_t_max 0.984

loop_
_space_group_symop_operation_xyz
'x, y, z'
'-x, y+1/2, -z+1/2'
'-x, -y, -z'
'x, -y-1/2, z-1/2'

loop_
_atom_site_label
_atom_site_type_symbol
_atom_site_fract_x
_atom_site_fract_y
_atom_site_fract_z
_atom_site_U_iso_or_equiv
_atom_site_adp_type
_atom_site_occupancy
_atom_site_site_symmetry_order
_atom_site_calc_flag
_atom_site_refinement_flags_posn
_atom_site_refinement_flags_adp
_atom_site_refinement_flags_occupancy
_atom_site_disorder_assembly
_atom_site_disorder_group
Fe1B Fe 0.01884(8) 0.00096(5) 0.23971(5) 0.0198(3) Uani 1 1 d . . . . .
N4B N -0.1956(5) -0.1055(2) 0.2773(4) 0.0325(14) Uani 1 1 d D . . . .
N6B N -0.2054(6) -0.0071(3) 0.1049(4) 0.0437(17) Uani 1 1 d . . . . .
N7B N 0.2263(5) -0.0092(3) 0.3865(4) 0.0370(15) Uani 1 1 d . . . . .
N1B N 0.0019(4) 0.0798(3) 0.2442(3) 0.0206(14) Uani 1 1 d . . . . .
N5B N -0.0947(5) 0.0084(2) 0.3354(3) 0.0272(13) Uani 1 1 d . . . . .
N2B N 0.1312(5) 0.0228(2) 0.1571(3) 0.0253(13) Uani 1 1 d . . . . .
N3B N 0.0674(5) -0.0830(2) 0.2035(3) 0.0261(12) Uani 1 1 d D . . . .
C1B C -0.0783(6) 0.1044(3) 0.2952(4) 0.0258(15) Uani 1 1 d . . . . .
C14B C -0.1294(6) 0.0609(3) 0.3498(4) 0.0279(16) Uani 1 1 d . . . . .
C6B C 0.1458(6) 0.0768(3) 0.1424(4) 0.0239(15) Uani 1 1 d . . . . .
C17B C 0.1506(6) -0.0046(3) 0.3309(4) 0.0215(14) Uani 1 1 d . . . . .
C16B C -0.1201(6) -0.0040(3) 0.1529(4) 0.0250(14) Uani 1 1 d . . . . .
C5B C 0.0681(6) 0.1121(3) 0.1923(4) 0.0249(15) Uani 1 1 d . . . . .
C9B C 0.1175(6) -0.0764(3) 0.1172(4) 0.0302(16) Uani 1 1 d . . . . .
H2B1 H 0.1651 -0.1102 0.1048 0.036 Uiso 1 1 calc R U . . .
H2B2 H 0.0497 -0.0729 0.0731 0.036 Uiso 1 1 calc R U . . .
C8B C 0.1981(6) -0.0240(3) 0.1167(4) 0.0364(18) Uani 1 1 d . . . . .
H1B1 H 0.2768 -0.0311 0.1489 0.044 Uiso 1 1 calc R U . . .
H1B2 H 0.2132 -0.0138 0.0583 0.044 Uiso 1 1 calc R U . . .
C10B C -0.0171(6) -0.1334(3) 0.1994(5) 0.0343(17) Uani 1 1 d . . . . .
H3B1 H 0.0302 -0.1678 0.1902 0.041 Uiso 1 1 calc R U . . .
H3B2 H -0.0776 -0.1289 0.1507 0.041 Uiso 1 1 calc R U . . .
C2B C -0.0985(7) 0.1628(3) 0.2935(5) 0.0372(19) Uani 1 1 d . . . . .
H2B H -0.1563 0.1795 0.3264 0.045 Uiso 1 1 calc R U . . .
C13B C -0.1199(6) -0.0380(3) 0.3967(4) 0.0335(17) Uani 1 1 d . . . . .
H6B1 H -0.1465 -0.0210 0.4488 0.040 Uiso 1 1 calc R U . . .
H6B2 H -0.0443 -0.0592 0.4118 0.040 Uiso 1 1 calc R U . . .
C3B C -0.0308(7) 0.1956(4) 0.2419(5) 0.0433(19) Uani 1 1 d . . . . .
H3B H -0.0422 0.2352 0.2410 0.052 Uiso 1 1 calc R U . . .
C4B C 0.0530(7) 0.1721(3) 0.1917(5) 0.0361(18) Uani 1 1 d . . . . .
H4B H 0.0991 0.1953 0.1579 0.043 Uiso 1 1 calc R U . . .
C15B C -0.2091(7) 0.0794(3) 0.4191(5) 0.046(2) Uani 1 1 d . . . . .
H8B1 H -0.2212 0.1203 0.4161 0.068 Uiso 1 1 calc R U . . .
H8B2 H -0.2875 0.0604 0.4112 0.068 Uiso 1 1 calc R U . . .
H8B3 H -0.1693 0.0695 0.4743 0.068 Uiso 1 1 calc R U . . .
C11B C -0.0831(7) -0.1408(3) 0.2790(5) 0.0346(17) Uani 1 1 d . . . . .
H4B1 H -0.1050 -0.1810 0.2849 0.042 Uiso 1 1 calc R U . . .
H4B2 H -0.0281 -0.1303 0.3286 0.042 Uiso 1 1 calc R U . . .
C12B C -0.2186(7) -0.0794(3) 0.3596(5) 0.0416(19) Uani 1 1 d . . . . .
H5B2 H -0.2274 -0.1099 0.4009 0.050 Uiso 1 1 calc R U . . .
H5B1 H -0.2965 -0.0589 0.3526 0.050 Uiso 1 1 calc R U . . .
C7B C 0.2333(7) 0.1007(3) 0.0807(5) 0.042(2) Uani 1 1 d . . . . .
H7B1 H 0.3159 0.0884 0.0979 0.063 Uiso 1 1 calc R U . . .
H7B2 H 0.2298 0.1419 0.0812 0.063 Uiso 1 1 calc R U . . .
H7B3 H 0.2096 0.0870 0.0238 0.063 Uiso 1 1 calc R U . . .
Fe1 Fe 0.47932(8) 0.24900(5) 0.25019(5) 0.0210(3) Uani 1 1 d . . . . .
N1 N 0.4951(4) 0.1705(2) 0.2422(3) 0.0183(13) Uani 1 1 d . . . . .
N6 N 0.7052(6) 0.2532(3) 0.3832(4) 0.0449(18) Uani 1 1 d . . . . .
N7 N 0.2719(5) 0.2626(3) 0.1035(4) 0.0380(16) Uani 1 1 d . . . . .
N5 N 0.5921(5) 0.2433(2) 0.1546(3) 0.0252(12) Uani 1 1 d . . . . .
N2 N 0.3693(5) 0.2267(2) 0.3327(3) 0.0244(13) Uani 1 1 d . . . . .
N3 N 0.4334(5) 0.3324(2) 0.2911(4) 0.0292(13) Uani 1 1 d D . . . .
N4 N 0.6970(5) 0.3561(3) 0.2180(4) 0.0344(14) Uani 1 1 d D . . . .
C16 C 0.6193(6) 0.2512(3) 0.3357(4) 0.0255(15) Uani 1 1 d . . . . .
C14 C 0.6292(6) 0.1911(3) 0.1387(4) 0.0250(15) Uani 1 1 d . . . . .
C6 C 0.3537(6) 0.1725(3) 0.3468(4) 0.0287(16) Uani 1 1 d . . . . .
C17 C 0.3473(6) 0.2571(3) 0.1588(4) 0.0235(15) Uani 1 1 d . . . . .
C1 C 0.5775(6) 0.1466(3) 0.1922(4) 0.0217(14) Uani 1 1 d . . . . .
C13 C 0.6198(6) 0.2907(3) 0.0955(4) 0.0329(17) Uani 1 1 d . . . . .
H13B H 0.5449 0.3124 0.0806 0.040 Uiso 1 1 calc R U . . .
H13A H 0.6467 0.2744 0.0430 0.040 Uiso 1 1 calc R U . . .
C5 C 0.4290(6) 0.1373(3) 0.2942(4) 0.0243(15) Uani 1 1 d . . . . .
C8 C 0.3042(6) 0.2717(3) 0.3770(4) 0.0336(17) Uani 1 1 d . . . . .
H8A H 0.2910 0.2598 0.4350 0.040 Uiso 1 1 calc R U . . .
H8B H 0.2248 0.2798 0.3465 0.040 Uiso 1 1 calc R U . . .
C10 C 0.5181(6) 0.3827(3) 0.2970(4) 0.0319(16) Uani 1 1 d . . . . .
H10A H 0.5789 0.3774 0.3454 0.038 Uiso 1 1 calc R U . . .
H10B H 0.4711 0.4170 0.3076 0.038 Uiso 1 1 calc R U . . .
C9 C 0.3861(6) 0.3234(3) 0.3782(4) 0.0338(17) Uani 1 1 d . . . . .
H9B H 0.4552 0.3182 0.4209 0.041 Uiso 1 1 calc R U . . .
H9A H 0.3403 0.3570 0.3938 0.041 Uiso 1 1 calc R U . . .
C15 C 0.7135(7) 0.1728(3) 0.0714(5) 0.042(2) Uani 1 1 d . . . . .
H15A H 0.7250 0.1319 0.0741 0.063 Uiso 1 1 calc R U . . .
H15C H 0.6770 0.1832 0.0155 0.063 Uiso 1 1 calc R U . . .
H15B H 0.7919 0.1916 0.0819 0.063 Uiso 1 1 calc R U . . .
C12 C 0.7187(7) 0.3310(3) 0.1342(5) 0.0415(19) Uani 1 1 d . . . . .
H12B H 0.7963 0.3102 0.1403 0.050 Uiso 1 1 calc R U . . .
H12A H 0.7282 0.3621 0.0940 0.050 Uiso 1 1 calc R U . . .
C3 C 0.5301(8) 0.0543(3) 0.2444(5) 0.0436(19) Uani 1 1 d . . . . .
H3 H 0.5424 0.0148 0.2455 0.052 Uiso 1 1 calc R U . . .
C7 C 0.2704(8) 0.1480(3) 0.4087(5) 0.049(2) Uani 1 1 d . . . . .
H7C H 0.2750 0.1068 0.4074 0.074 Uiso 1 1 calc R U . . .
H7A H 0.2957 0.1614 0.4656 0.074 Uiso 1 1 calc R U . . .
H7B H 0.1871 0.1599 0.3930 0.074 Uiso 1 1 calc R U . . .
C4 C 0.4451(7) 0.0783(3) 0.2946(5) 0.0401(19) Uani 1 1 d . . . . .
H4 H 0.3991 0.0550 0.3283 0.048 Uiso 1 1 calc R U . . .
C11 C 0.5840(6) 0.3913(3) 0.2165(5) 0.0340(17) Uani 1 1 d . . . . .
H11A H 0.5291 0.3811 0.1668 0.041 Uiso 1 1 calc R U . . .
H11B H 0.6056 0.4316 0.2114 0.041 Uiso 1 1 calc R U . . .
C2 C 0.5971(7) 0.0879(3) 0.1927(5) 0.0383(19) Uani 1 1 d . . . . .
H2 H 0.6542 0.0715 0.1589 0.046 Uiso 1 1 calc R U . . .
C18 C 0.9927(16) 0.2402(7) 0.9725(9) 0.113(5) Uani 1 1 d . . . . .
O1 O 1.0048(12) 0.2820(6) 1.0243(9) 0.189(7) Uani 1 1 d . . . . .
O18D O 0.5103(17) -0.0224(6) 0.4792(9) 0.155(6) Uani 0.5 1 d . . P A 1
C18B C 0.507(5) 0.010(2) -0.005(3) 0.099(6) Uani 0.5 1 d . . P B 1
C18D C 0.5103(17) -0.0224(6) 0.4792(9) 0.155(6) Uani 0.5 1 d . . P C 2
O18B O 0.465(2) 0.0284(10) -0.0424(13) 0.099(6) Uani 0.5 1 d . . P D 2
H3BN H 0.135(7) -0.103(4) 0.238(6) 0.119 Uiso 1 1 d D U . . .
H3N H 0.362(7) 0.350(4) 0.257(6) 0.119 Uiso 1 1 d D U . . .
H4BN H -0.195(10) -0.068(2) 0.248(6) 0.119 Uiso 1 1 d D U . . .
H4N H 0.702(10) 0.318(2) 0.243(6) 0.119 Uiso 1 1 d D U . . .

loop_
_atom_site_aniso_label
_atom_site_aniso_U_11
_atom_site_aniso_U_22
_atom_site_aniso_U_33
_atom_site_aniso_U_23
_atom_site_aniso_U_13
_atom_site_aniso_U_12
Fe1B 0.0227(5) 0.0161(6) 0.0203(5) -0.0002(4) 0.0002(4) 0.0004(4)
N4B 0.025(3) 0.033(3) 0.039(4) -0.002(3) 0.004(3) -0.003(3)
N6B 0.034(4) 0.061(5) 0.035(4) -0.005(3) -0.009(3) 0.022(3)
N7B 0.033(3) 0.044(4) 0.032(3) -0.002(3) -0.004(3) -0.005(3)
N1B 0.024(3) 0.017(4) 0.021(3) -0.0006(19) 0.007(2) -0.0006(19)
N5B 0.028(3) 0.032(3) 0.023(3) -0.004(2) 0.007(2) -0.010(3)
N2B 0.020(3) 0.031(3) 0.025(3) 0.002(2) 0.001(2) 0.007(2)
N3B 0.027(3) 0.026(3) 0.026(3) 0.000(2) 0.007(2) 0.001(2)
C1B 0.027(4) 0.025(4) 0.025(4) -0.009(3) 0.003(3) 0.004(3)
C14B 0.014(3) 0.044(5) 0.026(4) -0.001(3) 0.002(3) 0.002(3)
C6B 0.021(4) 0.027(4) 0.024(3) 0.006(3) 0.005(3) 0.000(3)
C17B 0.021(3) 0.018(3) 0.026(3) 0.000(3) 0.005(3) -0.006(3)
C16B 0.027(4) 0.025(4) 0.023(3) -0.002(3) 0.003(3) 0.006(3)
C5B 0.031(4) 0.021(4) 0.023(3) 0.005(3) 0.004(3) -0.004(3)
C9B 0.031(4) 0.034(4) 0.027(4) -0.008(3) 0.010(3) 0.001(3)
C8B 0.034(4) 0.046(5) 0.032(4) 0.000(3) 0.019(3) 0.011(4)
C10B 0.031(4) 0.029(4) 0.044(4) -0.006(3) 0.010(3) -0.007(3)
C2B 0.043(5) 0.030(4) 0.037(4) -0.008(3) -0.001(3) 0.011(4)
C13B 0.036(4) 0.036(4) 0.030(4) 0.002(3) 0.011(3) -0.009(3)
C3B 0.057(5) 0.025(4) 0.048(5) -0.004(3) 0.005(4) 0.002(4)
C4B 0.045(5) 0.023(4) 0.040(4) 0.001(3) 0.004(3) -0.007(3)
C15B 0.048(5) 0.051(5) 0.040(4) -0.012(4) 0.023(4) 0.003(4)
C11B 0.037(4) 0.024(4) 0.043(4) 0.001(3) 0.008(3) -0.003(3)
C12B 0.032(4) 0.045(5) 0.050(5) 0.001(4) 0.015(3) -0.010(4)
C7B 0.044(5) 0.045(5) 0.039(4) 0.008(4) 0.014(3) -0.005(4)
Fe1 0.0248(5) 0.0159(6) 0.0214(5) 0.0002(3) -0.0027(4) 0.0008(4)
N1 0.023(3) 0.013(3) 0.020(3) -0.0027(19) 0.004(2) 0.0002(19)
N6 0.033(4) 0.070(5) 0.030(3) -0.006(3) -0.006(3) 0.018(4)
N7 0.034(4) 0.042(4) 0.037(4) 0.000(3) -0.008(3) -0.004(3)
N5 0.029(3) 0.026(3) 0.019(3) 0.001(2) -0.001(2) -0.007(3)
N2 0.023(3) 0.028(3) 0.022(3) -0.001(2) 0.004(2) 0.014(2)
N3 0.030(3) 0.027(3) 0.032(3) -0.007(2) 0.011(3) -0.002(3)
N4 0.030(3) 0.034(3) 0.040(4) -0.003(3) 0.006(3) -0.004(3)
C16 0.028(4) 0.024(4) 0.025(3) -0.003(3) 0.006(3) 0.009(3)
C14 0.017(3) 0.032(4) 0.026(4) -0.003(3) 0.000(3) -0.004(3)
C6 0.024(4) 0.035(4) 0.028(4) 0.001(3) 0.008(3) 0.002(3)
C17 0.018(3) 0.024(4) 0.029(4) 0.003(3) 0.003(3) -0.005(3)
C1 0.017(3) 0.026(4) 0.023(3) -0.004(3) 0.003(3) 0.002(3)
C13 0.034(4) 0.038(4) 0.029(4) 0.000(3) 0.011(3) -0.011(3)
C5 0.027(4) 0.018(4) 0.029(4) 0.005(3) 0.007(3) -0.006(3)
C8 0.033(4) 0.032(4) 0.038(4) 0.002(3) 0.020(3) 0.007(3)
C10 0.033(4) 0.024(4) 0.039(4) -0.012(3) 0.006(3) -0.008(3)
C9 0.031(4) 0.044(5) 0.028(4) -0.009(3) 0.010(3) 0.002(3)
C15 0.038(4) 0.057(6) 0.034(4) -0.002(4) 0.017(3) -0.002(4)
C12 0.035(4) 0.045(5) 0.046(5) 0.000(4) 0.011(3) -0.008(4)
C3 0.066(5) 0.016(4) 0.049(5) 0.004(3) 0.007(4) -0.001(4)
C7 0.053(5) 0.049(5) 0.048(5) 0.011(4) 0.026(4) -0.001(4)
C4 0.051(5) 0.032(5) 0.040(4) 0.004(3) 0.017(4) 0.001(4)
C11 0.035(4) 0.023(4) 0.045(4) 0.005(3) 0.010(3) 0.000(3)
C2 0.046(5) 0.028(4) 0.042(4) -0.007(3) 0.008(4) 0.009(4)
C18 0.153(14) 0.103(11) 0.093(10) 0.010(8) 0.062(9) 0.027(10)
O1 0.169(12) 0.182(14) 0.231(15) 0.055(10) 0.115(11) 0.085(11)
O18D 0.222(15) 0.125(13) 0.129(12) 0.007(9) 0.074(10) 0.036(12)
C18B 0.109(16) 0.102(16) 0.093(17) 0.030(9) 0.047(13) -0.008(12)
C18D 0.222(15) 0.125(13) 0.129(12) 0.007(9) 0.074(10) 0.036(12)
O18B 0.109(16) 0.102(16) 0.093(17) 0.030(9) 0.047(13) -0.008(12)

loop_
_atom_type_symbol
_atom_type_description
_atom_type_scat_dispersion_real
_atom_type_scat_dispersion_imag
_atom_type_scat_source
C C 0.0033 0.0016 'International Tables Vol C Tables 4.2.6.8 and 6.1.1.4'
H H 0.0000 0.0000 'International Tables Vol C Tables 4.2.6.8 and 6.1.1.4'
Fe Fe 0.3463 0.8444 'International Tables Vol C Tables 4.2.6.8 and 6.1.1.4'
N N 0.0061 0.0033 'International Tables Vol C Tables 4.2.6.8 and 6.1.1.4'
O O 0.0106 0.0060 'International Tables Vol C Tables 4.2.6.8 and 6.1.1.4'

loop_
_geom_angle_atom_site_label_1
_geom_angle_atom_site_label_2
_geom_angle_atom_site_label_3
_geom_angle
N1B Fe1B N2B 80.4(2)
N1B Fe1B C17B 96.2(2)
N2B Fe1B C17B 92.2(2)
N1B Fe1B C16B 90.7(2)
N2B Fe1B C16B 92.7(2)
C17B Fe1B C16B 172.1(3)
N1B Fe1B N5B 79.5(2)
N2B Fe1B N5B 159.4(3)
C17B Fe1B N5B 85.5(2)
C16B Fe1B N5B 92.0(2)
N1B Fe1B N3B 163.2(2)
N2B Fe1B N3B 82.9(2)
C17B Fe1B N3B 87.1(2)
C16B Fe1B N3B 87.5(2)
N5B Fe1B N3B 117.3(2)
C12B N4B C11B 114.7(6)
C12B N4B H4BN 93(6)
C11B N4B H4BN 118(6)
C5B N1B C1B 121.2(6)
C5B N1B Fe1B 117.9(4)
C1B N1B Fe1B 120.8(5)
C14B N5B C13B 120.0(6)
C14B N5B Fe1B 114.3(4)
C13B N5B Fe1B 124.8(5)
C6B N2B C8B 124.7(6)
C6B N2B Fe1B 118.2(5)
C8B N2B Fe1B 117.1(4)
C10B N3B C9B 108.0(5)
C10B N3B Fe1B 125.0(4)
C9B N3B Fe1B 105.3(4)
C10B N3B H3BN 95(6)
C9B N3B H3BN 103(6)
Fe1B N3B H3BN 118(6)
N1B C1B C2B 120.9(7)
N1B C1B C14B 110.2(6)
C2B C1B C14B 128.8(7)
N5B C14B C1B 114.8(6)
N5B C14B C15B 125.8(7)
C1B C14B C15B 119.4(7)
N2B C6B C5B 111.7(6)
N2B C6B C7B 124.3(6)
C5B C6B C7B 124.0(6)
N7B C17B Fe1B 177.5(6)
N6B C16B Fe1B 176.8(6)
N1B C5B C4B 119.1(6)
N1B C5B C6B 111.7(6)
C4B C5B C6B 129.1(6)
C8B C9B N3B 110.0(5)
C8B C9B H2B1 109.7
N3B C9B H2B1 109.7
C8B C9B H2B2 109.7
N3B C9B H2B2 109.7
H2B1 C9B H2B2 108.2
N2B C8B C9B 106.7(5)
N2B C8B H1B1 110.4
C9B C8B H1B1 110.4
N2B C8B H1B2 110.4
C9B C8B H1B2 110.4
H1B1 C8B H1B2 108.6
N3B C10B C11B 113.1(6)
N3B C10B H3B1 109.0
C11B C10B H3B1 109.0
N3B C10B H3B2 109.0
C11B C10B H3B2 109.0
H3B1 C10B H3B2 107.8
C3B C2B C1B 118.0(7)
C3B C2B H2B 121.0
C1B C2B H2B 121.0
N5B C13B C12B 112.2(6)
N5B C13B H6B1 109.2
C12B C13B H6B1 109.2
N5B C13B H6B2 109.2
C12B C13B H6B2 109.2
H6B1 C13B H6B2 107.9
C4B C3B C2B 122.2(8)
C4B C3B H3B 118.9
C2B C3B H3B 118.9
C3B C4B C5B 118.5(7)
C3B C4B H4B 120.8
C5B C4B H4B 120.8
C14B C15B H8B1 109.5
C14B C15B H8B2 109.5
H8B1 C15B H8B2 109.5
C14B C15B H8B3 109.5
H8B1 C15B H8B3 109.5
H8B2 C15B H8B3 109.5
N4B C11B C10B 112.0(6)
N4B C11B H4B1 109.2
C10B C11B H4B1 109.2
N4B C11B H4B2 109.2
C10B C11B H4B2 109.2
H4B1 C11B H4B2 107.9
N4B C12B C13B 115.6(6)
N4B C12B H5B2 108.4
C13B C12B H5B2 108.4
N4B C12B H5B1 108.4
C13B C12B H5B1 108.4
H5B2 C12B H5B1 107.4
C6B C7B H7B1 109.5
C6B C7B H7B2 109.5
H7B1 C7B H7B2 109.5
C6B C7B H7B3 109.5
H7B1 C7B H7B3 109.5
H7B2 C7B H7B3 109.5
N1 Fe1 N2 80.9(2)
N1 Fe1 C16 90.0(3)
N2 Fe1 C16 92.4(2)
N1 Fe1 C17 96.5(2)
N2 Fe1 C17 93.3(2)
C16 Fe1 C17 171.9(3)
N1 Fe1 N5 79.5(2)
N2 Fe1 N5 160.1(2)
C16 Fe1 N5 91.2(2)
C17 Fe1 N5 85.4(2)
N1 Fe1 N3 163.1(2)
N2 Fe1 N3 82.4(2)
C16 Fe1 N3 87.7(3)
C17 Fe1 N3 87.4(3)
N5 Fe1 N3 117.2(2)
C1 N1 C5 121.0(6)
C1 N1 Fe1 121.1(4)
C5 N1 Fe1 117.7(4)
C14 N5 C13 119.3(5)
C14 N5 Fe1 114.6(4)
C13 N5 Fe1 125.5(4)
C6 N2 C8 122.6(6)
C6 N2 Fe1 118.7(4)
C8 N2 Fe1 118.7(4)
C10 N3 C9 108.0(5)
C10 N3 Fe1 125.5(4)
C9 N3 Fe1 104.6(4)
C10 N3 H3N 99(6)
C9 N3 H3N 104(6)
Fe1 N3 H3N 114(6)
C12 N4 C11 113.7(6)
C12 N4 H4N 89(6)
C11 N4 H4N 122(6)
N6 C16 Fe1 176.8(6)
N5 C14 C1 114.1(6)
N5 C14 C15 127.3(6)
C1 C14 C15 118.6(6)
N2 C6 C5 111.3(6)
N2 C6 C7 125.4(6)
C5 C6 C7 123.3(6)
N7 C17 Fe1 178.1(6)
N1 C1 C2 120.8(6)
N1 C1 C14 109.8(6)
C2 C1 C14 129.3(6)
N5 C13 C12 112.6(6)
N5 C13 H13B 109.1
C12 C13 H13B 109.1
N5 C13 H13A 109.1
C12 C13 H13A 109.1
H13B C13 H13A 107.8
N1 C5 C4 119.4(6)
N1 C5 C6 111.4(6)
C4 C5 C6 129.1(6)
N2 C8 C9 105.6(5)
N2 C8 H8A 110.6
C9 C8 H8A 110.6
N2 C8 H8B 110.6
C9 C8 H8B 110.6
H8A C8 H8B 108.7
N3 C10 C11 112.8(5)
N3 C10 H10A 109.0
C11 C10 H10A 109.0
N3 C10 H10B 109.0
C11 C10 H10B 109.0
H10A C10 H10B 107.8
C8 C9 N3 110.3(5)
C8 C9 H9B 109.6
N3 C9 H9B 109.6
C8 C9 H9A 109.6
N3 C9 H9A 109.6
H9B C9 H9A 108.1
C14 C15 H15A 109.5
C14 C15 H15C 109.5
H15A C15 H15C 109.5
C14 C15 H15B 109.5
H15A C15 H15B 109.5
H15C C15 H15B 109.5
N4 C12 C13 116.2(6)
N4 C12 H12B 108.2
C13 C12 H12B 108.2
N4 C12 H12A 108.2
C13 C12 H12A 108.2
H12B C12 H12A 107.4
C2 C3 C4 121.2(8)
C2 C3 H3 119.4
C4 C3 H3 119.4
C6 C7 H7C 109.5
C6 C7 H7A 109.5
H7C C7 H7A 109.5
C6 C7 H7B 109.5
H7C C7 H7B 109.5
H7A C7 H7B 109.5
C3 C4 C5 119.3(7)
C3 C4 H4 120.4
C5 C4 H4 120.4
N4 C11 C10 111.4(6)
N4 C11 H11A 109.3
C10 C11 H11A 109.3
N4 C11 H11B 109.3
C10 C11 H11B 109.3
H11A C11 H11B 108.0
C3 C2 C1 118.4(7)
C3 C2 H2 120.8
C1 C2 H2 120.8

loop_
_geom_bond_atom_site_label_1
_geom_bond_atom_site_label_2
_geom_bond_distance
_geom_bond_site_symmetry_2
Fe1B N1B 1.846(6) .
Fe1B N2B 1.917(5) .
Fe1B C17B 1.939(6) .
Fe1B C16B 1.948(7) .
Fe1B N5B 2.024(5) .
Fe1B N3B 2.112(5) .
N4B C12B 1.462(9) .
N4B C11B 1.473(9) .
N4B H4BN 0.98(2) .
N6B C16B 1.145(9) .
N7B C17B 1.152(8) .
N1B C5B 1.355(8) .
N1B C1B 1.356(8) .
N5B C14B 1.303(9) .
N5B C13B 1.484(8) .
N2B C6B 1.291(8) .
N2B C8B 1.479(8) .
N3B C10B 1.489(8) .
N3B C9B 1.503(8) .
N3B H3BN 0.99(2) .
C1B C2B 1.378(10) .
C1B C14B 1.462(10) .
C14B C15B 1.505(9) .
C6B C5B 1.451(9) .
C6B C7B 1.515(9) .
C5B C4B 1.407(9) .
C9B C8B 1.502(9) .
C9B H2B1 0.9700 .
C9B H2B2 0.9700 .
C8B H1B1 0.9700 .
C8B H1B2 0.9700 .
C10B C11B 1.496(9) .
C10B H3B1 0.9700 .
C10B H3B2 0.9700 .
C2B C3B 1.368(11) .
C2B H2B 0.9300 .
C13B C12B 1.519(9) .
C13B H6B1 0.9700 .
C13B H6B2 0.9700 .
C3B C4B 1.364(10) .
C3B H3B 0.9300 .
C4B H4B 0.9300 .
C15B H8B1 0.9600 .
C15B H8B2 0.9600 .
C15B H8B3 0.9600 .
C11B H4B1 0.9700 .
C11B H4B2 0.9700 .
C12B H5B2 0.9700 .
C12B H5B1 0.9700 .
C7B H7B1 0.9600 .
C7B H7B2 0.9600 .
C7B H7B3 0.9600 .
Fe1 N1 1.839(6) .
Fe1 N2 1.902(5) .
Fe1 C16 1.941(7) .
Fe1 C17 1.949(6) .
Fe1 N5 2.014(5) .
Fe1 N3 2.116(5) .
N1 C1 1.356(8) .
N1 C5 1.368(8) .
N6 C16 1.144(9) .
N7 C17 1.148(8) .
N5 C14 1.310(8) .
N5 C13 1.485(8) .
N2 C6 1.293(8) .
N2 C8 1.469(8) .
N3 C10 1.487(8) .
N3 C9 1.509(8) .
N3 H3N 1.00(2) .
N4 C12 1.470(9) .
N4 C11 1.475(9) .
N4 H4N 0.98(2) .
C14 C1 1.471(9) .
C14 C15 1.513(9) .
C6 C5 1.460(9) .
C6 C7 1.492(9) .
C1 C2 1.383(9) .
C13 C12 1.515(9) .
C13 H13B 0.9700 .
C13 H13A 0.9700 .
C5 C4 1.386(10) .
C8 C9 1.497(9) .
C8 H8A 0.9700 .
C8 H8B 0.9700 .
C10 C11 1.512(9) .
C10 H10A 0.9700 .
C10 H10B 0.9700 .
C9 H9B 0.9700 .
C9 H9A 0.9700 .
C15 H15A 0.9600 .
C15 H15C 0.9600 .
C15 H15B 0.9600 .
C12 H12B 0.9700 .
C12 H12A 0.9700 .
C3 C2 1.374(10) .
C3 C4 1.378(11) .
C3 H3 0.9300 .
C7 H7C 0.9600 .
C7 H7A 0.9600 .
C7 H7B 0.9600 .
C4 H4 0.9300 .
C11 H11A 0.9700 .
C11 H11B 0.9700 .
C2 H2 0.9300 .
C18 O1 1.27(2) .
O18D O18D 1.26(2) 3_656
C18B C18B 0.54(7) 3_655
C18D C18D 1.26(2) 3_656
